data_7228657
loop_
_publ_author_name
'li, bao'
'Mao, Nannan'
'hu, peng'
'Yu, Fan'
'Chen, Xi'
'Zhuang, Gui-lin'
'Zhang, Tianle'

_publ_section_title
;
 A series of transitional metal coordination polymers based on a rigid
 bi-functional carboxylate-triazolate tecton
;
_journal_name_full CrystEngComm
_journal_paper_doi 10.1039/C7CE00808B
_journal_year 2017
_chemical_formula_moiety 'C32 H20 N8 O8 Zn2, 2(C3 H7 N O)'
_chemical_formula_sum 'C38 H34 N10 O10 Zn2'
_chemical_formula_weight 921.53
_space_group_crystal_system monoclinic
_space_group_IT_number 14
_space_group_name_Hall '-P 2yn'
_space_group_name_H-M_alt 'P 1 21/n 1'
_symmetry_space_group_name_Hall '-P 2yn'
_symmetry_space_group_name_H-M 'P 1 21/n 1'
_atom_sites_solution_hydrogens geom
_atom_sites_solution_primary direct
_audit_creation_date 2016-12-05
_audit_creation_method
;
Olex2 1.2-beta
(compiled 2016.11.30 svn.r3356 for OlexSys, GUI svn.r5269)
;
_audit_update_record
;
2017-06-22 deposited with the CCDC.
2017-07-06 downloaded from the CCDC.
;
_cell_angle_alpha 90
_cell_angle_beta 102.378(6)
_cell_angle_gamma 90
_cell_formula_units_Z 4
_cell_length_a 22.5432(16)
_cell_length_b 7.6652(4)
_cell_length_c 22.7737(11)
_cell_measurement_reflns_used 7722
_cell_measurement_temperature 293(2)
_cell_measurement_theta_max 31.2080
_cell_measurement_theta_min 2.8800
_cell_volume 3843.8(4)
_computing_cell_refinement 'CrysAlisPro 1.171.39.7a (Rigaku OD, 2015)'
_computing_data_collection 'CrysAlisPro 1.171.39.7a (Rigaku OD, 2015)'
_computing_data_reduction 'CrysAlisPro 1.171.39.7a (Rigaku OD, 2015)'
_computing_molecular_graphics 'Olex2 (Dolomanov et al., 2009)'
_computing_publication_material 'Olex2 (Dolomanov et al., 2009)'
_computing_structure_refinement 'ShelXL (Sheldrick, 2015)'
_computing_structure_solution 'ShelXT (Sheldrick, 2015)'
_diffrn_ambient_temperature 293(2)
_diffrn_detector 'CCD plate'
_diffrn_measured_fraction_theta_full 0.9871
_diffrn_measured_fraction_theta_max 0.8414
_diffrn_measurement_details
;
List of Runs (angles in degrees, time in seconds):

  # Type    Start    End  Width  t~exp~   \w     \q     \k     \f   Frames
#--------------------------------------------------------------------------
  1  \w    -74.00 119.00   1.00   50.00    --   30.00  54.00 -30.00  193
  2  \w    -74.00 119.00   1.00   50.00    --   30.00  54.00 -30.00  193
;
_diffrn_measurement_device 'two-circle diffractometer'
_diffrn_measurement_device_type 'XtaLAB Mini (JP)'
_diffrn_measurement_method '\w scans'
_diffrn_orient_matrix_type 'CrysAlisPro convention (1999,Acta A55,543-557)'
_diffrn_orient_matrix_UB_11 0.0228294000
_diffrn_orient_matrix_UB_12 0.0010020000
_diffrn_orient_matrix_UB_13 0.0267933000
_diffrn_orient_matrix_UB_21 0.0225688000
_diffrn_orient_matrix_UB_22 0.0097608000
_diffrn_orient_matrix_UB_23 -0.0172162000
_diffrn_orient_matrix_UB_31 -0.0026523000
_diffrn_orient_matrix_UB_32 0.0920205000
_diffrn_orient_matrix_UB_33 0.0014386000
_diffrn_radiation_monochromator graphite
_diffrn_radiation_probe x-ray
_diffrn_radiation_type 'Mo K\a'
_diffrn_radiation_wavelength 0.71073
_diffrn_reflns_av_R_equivalents 0.0293
_diffrn_reflns_av_unetI/netI 0.0292
_diffrn_reflns_Laue_measured_fraction_full 0.994
_diffrn_reflns_Laue_measured_fraction_max 0.994
_diffrn_reflns_limit_h_max 27
_diffrn_reflns_limit_h_min -27
_diffrn_reflns_limit_k_max 9
_diffrn_reflns_limit_k_min -9
_diffrn_reflns_limit_l_max 7
_diffrn_reflns_limit_l_min -28
_diffrn_reflns_number 25008
_diffrn_reflns_point_group_measured_fraction_full 0.994
_diffrn_reflns_point_group_measured_fraction_max 0.994
_diffrn_reflns_theta_full 25.998
_diffrn_reflns_theta_max 25.998
_diffrn_reflns_theta_min 2.704
_diffrn_source 'fine-focus sealed X-ray tube'
_diffrn_source_type 'Enhance (Mo) X-ray Source'
_diffrn_standards_number 0
_exptl_absorpt_coefficient_mu 1.322
_exptl_absorpt_correction_T_max 1.00000
_exptl_absorpt_correction_T_min 0.74190
_exptl_absorpt_correction_type multi-scan
_exptl_absorpt_process_details
;
CrysAlisPro 1.171.39.7a (Rigaku Oxford Diffraction, 2015)
Empirical absorption correction using spherical harmonics,
 implemented in SCALE3 ABSPACK scaling algorithm.
;
_exptl_crystal_colour colorless
_exptl_crystal_density_diffrn 1.592
_exptl_crystal_description block
_exptl_crystal_F_000 2912
_exptl_crystal_size_max 0.2
_exptl_crystal_size_mid 0.2
_exptl_crystal_size_min 0.1
_refine_diff_density_max 1.736
_refine_diff_density_min -0.582
_refine_diff_density_rms 0.092
_refine_ls_extinction_method none
_refine_ls_goodness_of_fit_ref 1.159
_refine_ls_hydrogen_treatment constr
_refine_ls_matrix_type full
_refine_ls_number_parameters 545
_refine_ls_number_reflns 7519
_refine_ls_number_restraints 0
_refine_ls_restrained_S_all 1.159
_refine_ls_R_factor_all 0.0688
_refine_ls_R_factor_gt 0.0533
_refine_ls_shift/su_max 0.001
_refine_ls_shift/su_mean 0.000
_refine_ls_structure_factor_coef Fsqd
_refine_ls_weighting_details 'w=1/[\s^2^(Fo^2^)+(0.0298P)^2^+15.9100P] where P=(Fo^2^+2Fc^2^)/3'
_refine_ls_weighting_scheme calc
_refine_ls_wR_factor_gt 0.1164
_refine_ls_wR_factor_ref 0.1297
_reflns_Friedel_coverage 0.000
_reflns_number_gt 6308
_reflns_number_total 7519
_reflns_threshold_expression 'I > 2\s(I)'
_cod_data_source_file c7ce00808b2.cif
_cod_data_source_block zn2
_cod_database_code 7228657
_chemical_oxdiff_formula 'C38 H34 N10 O10 Zn2'
_shelx_space_group_comment
;
The symmetry employed for this shelxl refinement is uniquely defined
by the following loop, which should always be used as a source of
symmetry information in preference to the above space-group names.
They are only intended as comments.
;
_shelx_estimated_absorpt_t_max 0.742
_shelx_estimated_absorpt_t_min 1
_reflns_odcompleteness_completeness 98.71
_reflns_odcompleteness_iscentric 1
_reflns_odcompleteness_theta 26.32
_olex2_refinement_description
;
1. Fixed Uiso
 At 1.2 times of:
  All C(H) groups
 At 1.5 times of:
  All C(H,H,H) groups
2.a Aromatic/amide H refined with riding coordinates:
 C15(H15), C30(H30), C00T(H00T), C29(H29), C11(H11), C010(H010), C10(H10),
 C26(H26), C14(H14), C13(H13), C3(H3), C4(H4), C7(H7), C16(H16), C6(H6),
 C23(H23), C22(H22), C20(H20), C19(H19), C33(H33), C36(H36), C27(H27)
2.b Idealised Me refined as rotating group:
 C35(H35A,H35B,H35C), C32(H32A,H32B,H32C), C31(H31A,H31B,H31C), C34(H34A,H34B,
 H34C)
;
_shelx_shelxl_version_number 2014/7
_olex2_submission_special_instructions 'No special instructions were received'
_oxdiff_exptl_absorpt_empirical_details
;
Empirical correction (ABSPACK) includes:
- Absorption correction using spherical harmonics
- Frame scaling
- Detector area scaling
;
_oxdiff_exptl_absorpt_empirical_full_max 1.378
_oxdiff_exptl_absorpt_empirical_full_min 0.751

loop_
_space_group_symop_operation_xyz
'x, y, z'
'-x+1/2, y+1/2, -z+1/2'
'-x, -y, -z'
'x-1/2, -y-1/2, z-1/2'

loop_
_atom_site_label
_atom_site_type_symbol
_atom_site_fract_x
_atom_site_fract_y
_atom_site_fract_z
_atom_site_U_iso_or_equiv
_atom_site_adp_type
_atom_site_occupancy
_atom_site_site_symmetry_order
_atom_site_calc_flag
_atom_site_refinement_flags_posn
Zn1 Zn 0.24708(2) 0.52367(6) 0.26689(2) 0.02123(13) Uani 1 1 d .
Zn2 Zn 0.24537(2) 0.43277(6) 0.73141(2) 0.02125(13) Uani 1 1 d .
O1 O 0.27170(15) 0.3987(5) 0.34773(14) 0.0383(8) Uani 1 1 d .
O2 O 0.29596(15) 0.1318(5) 0.31954(13) 0.0376(8) Uani 1 1 d .
O4 O 0.66565(14) 0.1242(5) 0.76039(15) 0.0367(8) Uani 1 1 d .
O3 O 0.67222(14) 0.3341(5) 0.69427(16) 0.0387(8) Uani 1 1 d .
N5 N 0.19757(15) 0.7195(5) 0.30145(15) 0.0235(7) Uani 1 1 d .
N6 N 0.20202(16) 0.8974(5) 0.29180(15) 0.0245(7) Uani 1 1 d .
N2 N 0.28830(16) 0.0468(5) 0.69686(16) 0.0263(8) Uani 1 1 d .
N7 N 0.14667(15) 0.8564(4) 0.35790(14) 0.0212(7) Uani 1 1 d .
N8 N 0.10903(14) 0.8931(5) 0.39830(15) 0.0226(7) Uani 1 1 d .
N3 N 0.35210(15) 0.1116(5) 0.64151(14) 0.0238(7) Uani 1 1 d .
N1 N 0.29127(16) 0.2281(5) 0.69247(16) 0.0258(8) Uani 1 1 d .
N4 N 0.39492(15) 0.0897(5) 0.60503(15) 0.0268(8) Uani 1 1 d .
O6 O -0.16879(15) 1.0072(5) 0.27236(19) 0.0540(11) Uani 1 1 d .
O7 O 0.23040(18) 0.5912(5) 0.66062(17) 0.0530(10) Uani 1 1 d .
O5 O -0.16937(15) 0.7193(5) 0.28070(19) 0.0499(10) Uani 1 1 d .
O9 O 0.1135(2) 0.3720(6) 0.40351(19) 0.0612(11) Uani 1 1 d .
C25 C -0.07730(18) 0.8676(6) 0.31567(18) 0.0248(9) Uani 1 1 d .
O8 O 0.1350(2) 0.6318(6) 0.66959(19) 0.0637(12) Uani 1 1 d .
C2 C 0.32103(18) 0.2057(6) 0.42282(17) 0.0238(9) Uani 1 1 d .
C1 C 0.29383(19) 0.2483(6) 0.35762(19) 0.0274(9) Uani 1 1 d .
C24 C -0.14425(19) 0.8634(6) 0.28727(18) 0.0267(9) Uani 1 1 d .
C5 C 0.37035(18) 0.1340(6) 0.54256(18) 0.0244(9) Uani 1 1 d .
C12 C 0.45576(17) 0.1345(6) 0.63362(18) 0.0241(9) Uani 1 1 d .
C15 C 0.32490(19) -0.0198(6) 0.66557(18) 0.0260(9) Uani 1 1 d .
H15 H 0.3313 -0.1382 0.6606 0.031 Uiso 1 1 calc R
C30 C -0.04729(19) 1.0279(6) 0.3247(2) 0.0304(10) Uani 1 1 d .
H30 H -0.0683 1.1304 0.3123 0.036 Uiso 1 1 calc R
C28 C 0.04460(17) 0.8802(6) 0.36972(18) 0.0228(8) Uani 1 1 d .
C00T C 0.17084(18) 0.9770(6) 0.32632(18) 0.0255(9) Uani 1 1 d .
H00T H 0.1661 1.0971 0.3287 0.031 Uiso 1 1 calc R
C9 C 0.57772(18) 0.1930(6) 0.68744(19) 0.0250(9) Uani 1 1 d .
O10 O 0.4018(2) 0.6237(7) 0.6256(3) 0.0841(16) Uani 1 1 d .
C29 C 0.01400(19) 1.0343(6) 0.3523(2) 0.0281(9) Uani 1 1 d .
H29 H 0.0341 1.1408 0.3589 0.034 Uiso 1 1 calc R
C11 C 0.4763(2) 0.1105(7) 0.69545(19) 0.0335(11) Uani 1 1 d .
H11 H 0.4493 0.0772 0.7191 0.040 Uiso 1 1 calc R
C21 C 0.1302(2) 0.8308(6) 0.45829(18) 0.0253(9) Uani 1 1 d .
C8 C 0.64386(19) 0.2188(6) 0.7160(2) 0.0276(9) Uani 1 1 d .
C010 C 0.16388(18) 0.6964(5) 0.34075(18) 0.0232(8) Uani 1 1 d .
H010 H 0.1533 0.5893 0.3548 0.028 Uiso 1 1 calc R
C10 C 0.5369(2) 0.1367(7) 0.72121(19) 0.0330(10) Uani 1 1 d .
H10 H 0.5508 0.1161 0.7621 0.040 Uiso 1 1 calc R
C26 C -0.0455(2) 0.7144(6) 0.3330(2) 0.0309(10) Uani 1 1 d .
H26 H -0.0655 0.6078 0.3262 0.037 Uiso 1 1 calc R
N9 N 0.1392(2) 0.2840(6) 0.5009(2) 0.0450(11) Uani 1 1 d .
C14 C 0.55645(19) 0.2228(6) 0.6263(2) 0.0317(10) Uani 1 1 d .
H14 H 0.5829 0.2651 0.6034 0.038 Uiso 1 1 calc R
C13 C 0.49659(19) 0.1905(6) 0.59899(19) 0.0307(10) Uani 1 1 d .
H13 H 0.4834 0.2060 0.5577 0.037 Uiso 1 1 calc R
C3 C 0.3327(2) 0.0349(6) 0.44147(19) 0.0337(10) Uani 1 1 d .
H3 H 0.3243 -0.0556 0.4137 0.040 Uiso 1 1 calc R
C4 C 0.3570(2) -0.0017(6) 0.50153(19) 0.0336(10) Uani 1 1 d .
H4 H 0.3643 -0.1166 0.5142 0.040 Uiso 1 1 calc R
N10 N 0.5038(2) 0.6678(6) 0.6411(2) 0.0495(11) Uani 1 1 d .
C7 C 0.3345(2) 0.3423(6) 0.4639(2) 0.0324(10) Uani 1 1 d .
H7 H 0.3268 0.4569 0.4511 0.039 Uiso 1 1 calc R
C16 C 0.33030(19) 0.2639(6) 0.65967(19) 0.0280(9) Uani 1 1 d .
H16 H 0.3416 0.3753 0.6501 0.034 Uiso 1 1 calc R
C6 C 0.3596(2) 0.3064(6) 0.52436(19) 0.0328(10) Uani 1 1 d .
H6 H 0.3690 0.3967 0.5520 0.039 Uiso 1 1 calc R
C18 C 0.1618(3) 0.7179(7) 0.5764(2) 0.0441(12) Uani 1 1 d .
C23 C 0.1045(3) 0.7668(8) 0.5541(2) 0.0504(14) Uani 1 1 d .
H23 H 0.0760 0.7639 0.5782 0.060 Uiso 1 1 calc R
C22 C 0.0880(3) 0.8212(7) 0.4955(2) 0.0429(12) Uani 1 1 d .
H22 H 0.0478 0.8526 0.4800 0.051 Uiso 1 1 calc R
C20 C 0.1898(2) 0.7868(7) 0.4811(2) 0.0424(12) Uani 1 1 d .
H20 H 0.2188 0.7953 0.4577 0.051 Uiso 1 1 calc R
C17 C 0.1781(3) 0.6425(8) 0.6418(3) 0.0490(14) Uani 1 1 d .
C19 C 0.2057(2) 0.7264(7) 0.5431(3) 0.0488(14) Uani 1 1 d .
H19 H 0.2454 0.6939 0.5600 0.059 Uiso 1 1 calc R
C33 C 0.1508(3) 0.3238(8) 0.4483(3) 0.0520(14) Uani 1 1 d .
H33 H 0.1910 0.3146 0.4446 0.062 Uiso 1 1 calc R
C36 C 0.4527(3) 0.6353(9) 0.6585(3) 0.0563(15) Uani 1 1 d .
H36 H 0.4554 0.6197 0.6995 0.068 Uiso 1 1 calc R
C35 C 0.5618(3) 0.6804(10) 0.6851(4) 0.083(2) Uani 1 1 d .
H35A H 0.5544 0.6722 0.7250 0.125 Uiso 1 1 calc GR
H35B H 0.5807 0.7902 0.6805 0.125 Uiso 1 1 calc GR
H35C H 0.5880 0.5870 0.6787 0.125 Uiso 1 1 calc GR
C32 C 0.1866(4) 0.2287(10) 0.5519(3) 0.089(3) Uani 1 1 d .
H32A H 0.2237 0.2100 0.5386 0.133 Uiso 1 1 calc GR
H32B H 0.1744 0.1223 0.5681 0.133 Uiso 1 1 calc GR
H32C H 0.1926 0.3176 0.5822 0.133 Uiso 1 1 calc GR
C31 C 0.0785(3) 0.2995(10) 0.5101(4) 0.078(2) Uani 1 1 d .
H31A H 0.0530 0.3511 0.4752 0.118 Uiso 1 1 calc GR
H31B H 0.0785 0.3718 0.5445 0.118 Uiso 1 1 calc GR
H31C H 0.0632 0.1859 0.5167 0.118 Uiso 1 1 calc GR
C34 C 0.5023(4) 0.6924(11) 0.5776(4) 0.088(3) Uani 1 1 d .
H34A H 0.4626 0.6642 0.5547 0.132 Uiso 1 1 calc GR
H34B H 0.5318 0.6175 0.5657 0.132 Uiso 1 1 calc GR
H34C H 0.5115 0.8118 0.5705 0.132 Uiso 1 1 calc GR
C27 C 0.0160(2) 0.7186(6) 0.3604(2) 0.0303(10) Uani 1 1 d .
H27 H 0.0374 0.6162 0.3722 0.036 Uiso 1 1 calc R

loop_
_atom_site_aniso_label
_atom_site_aniso_U_11
_atom_site_aniso_U_22
_atom_site_aniso_U_33
_atom_site_aniso_U_23
_atom_site_aniso_U_13
_atom_site_aniso_U_12
Zn1 0.0228(2) 0.0249(2) 0.0162(2) -0.00084(19) 0.00482(18) 0.00217(19)
Zn2 0.0206(2) 0.0243(2) 0.0184(2) -0.00257(19) 0.00327(18) 0.00041(19)
O1 0.0441(19) 0.041(2) 0.0256(17) 0.0087(15) -0.0018(14) 0.0011(16)
O2 0.0421(19) 0.049(2) 0.0185(15) -0.0047(15) -0.0003(13) -0.0060(16)
O4 0.0252(16) 0.047(2) 0.0358(18) 0.0046(16) 0.0018(14) 0.0092(15)
O3 0.0277(16) 0.0423(19) 0.043(2) 0.0023(16) 0.0015(14) -0.0077(15)
N5 0.0259(18) 0.0241(18) 0.0224(18) 0.0010(14) 0.0098(14) -0.0004(14)
N6 0.0287(18) 0.0270(18) 0.0203(17) 0.0002(14) 0.0108(14) -0.0005(15)
N2 0.0268(18) 0.0284(19) 0.0254(18) -0.0007(15) 0.0094(15) 0.0018(15)
N7 0.0206(16) 0.0264(18) 0.0179(16) 0.0010(14) 0.0071(13) 0.0003(14)
N8 0.0177(16) 0.0347(19) 0.0170(16) 0.0010(15) 0.0073(13) 0.0044(15)
N3 0.0195(16) 0.037(2) 0.0157(16) -0.0003(15) 0.0059(13) 0.0026(15)
N1 0.0256(18) 0.0278(19) 0.0263(18) -0.0004(15) 0.0104(15) 0.0005(15)
N4 0.0184(16) 0.049(2) 0.0137(16) -0.0006(16) 0.0043(13) 0.0034(16)
O6 0.0247(17) 0.054(2) 0.073(3) 0.028(2) -0.0121(17) -0.0053(17)
O7 0.058(2) 0.050(2) 0.041(2) 0.0070(18) -0.0118(18) 0.007(2)
O5 0.0264(17) 0.041(2) 0.081(3) -0.013(2) 0.0073(18) -0.0079(16)
O9 0.071(3) 0.059(3) 0.049(2) 0.015(2) 0.003(2) -0.015(2)
C25 0.022(2) 0.033(2) 0.020(2) -0.0008(18) 0.0060(16) -0.0010(18)
O8 0.075(3) 0.072(3) 0.046(2) 0.011(2) 0.019(2) 0.011(2)
C2 0.022(2) 0.034(2) 0.0150(19) -0.0007(17) 0.0028(15) -0.0014(17)
C1 0.022(2) 0.040(3) 0.022(2) 0.0024(19) 0.0072(16) -0.0079(19)
C24 0.022(2) 0.038(3) 0.019(2) 0.0000(18) 0.0024(16) -0.0037(19)
C5 0.0185(19) 0.038(2) 0.0164(19) 0.0021(17) 0.0021(15) 0.0030(17)
C12 0.0177(19) 0.035(2) 0.019(2) -0.0008(17) 0.0027(15) 0.0033(17)
C15 0.029(2) 0.030(2) 0.019(2) -0.0003(17) 0.0063(17) 0.0030(18)
C30 0.023(2) 0.032(2) 0.035(2) 0.001(2) 0.0022(18) 0.0010(18)
C28 0.0164(18) 0.032(2) 0.021(2) -0.0010(17) 0.0065(15) 0.0015(17)
C00T 0.027(2) 0.027(2) 0.024(2) 0.0020(18) 0.0081(17) 0.0015(18)
C9 0.022(2) 0.026(2) 0.024(2) -0.0017(17) 0.0002(16) 0.0019(17)
O10 0.065(3) 0.083(4) 0.109(4) -0.021(3) 0.027(3) -0.014(3)
C29 0.022(2) 0.029(2) 0.031(2) -0.0002(19) 0.0014(17) -0.0029(18)
C11 0.026(2) 0.055(3) 0.021(2) 0.004(2) 0.0075(17) -0.003(2)
C21 0.033(2) 0.025(2) 0.0157(19) 0.0012(16) 0.0006(16) 0.0012(18)
C8 0.023(2) 0.029(2) 0.029(2) -0.0051(19) 0.0022(17) 0.0025(18)
C010 0.027(2) 0.022(2) 0.023(2) -0.0005(17) 0.0097(17) 0.0011(17)
C10 0.029(2) 0.050(3) 0.018(2) 0.002(2) -0.0007(17) 0.003(2)
C26 0.028(2) 0.029(2) 0.036(3) -0.003(2) 0.0078(19) -0.0047(19)
N9 0.051(3) 0.041(2) 0.041(2) -0.003(2) 0.005(2) -0.005(2)
C14 0.024(2) 0.044(3) 0.028(2) 0.005(2) 0.0073(18) -0.001(2)
C13 0.027(2) 0.047(3) 0.018(2) 0.0040(19) 0.0050(17) 0.000(2)
C3 0.047(3) 0.033(2) 0.019(2) -0.0062(19) 0.0024(19) 0.003(2)
C4 0.044(3) 0.035(2) 0.021(2) -0.0013(19) 0.0051(19) 0.007(2)
N10 0.042(3) 0.047(3) 0.059(3) -0.003(2) 0.010(2) 0.000(2)
C7 0.040(3) 0.031(2) 0.023(2) 0.0025(19) 0.0011(19) -0.001(2)
C16 0.030(2) 0.030(2) 0.026(2) -0.0017(18) 0.0117(18) -0.0004(19)
C6 0.042(3) 0.037(3) 0.019(2) -0.0043(19) 0.0037(19) -0.003(2)
C18 0.061(3) 0.034(3) 0.039(3) -0.004(2) 0.013(3) -0.002(3)
C23 0.063(4) 0.059(4) 0.031(3) 0.006(3) 0.015(3) 0.002(3)
C22 0.053(3) 0.055(3) 0.023(2) 0.001(2) 0.014(2) -0.003(3)
C20 0.040(3) 0.052(3) 0.030(3) -0.003(2) -0.006(2) 0.010(2)
C17 0.057(4) 0.051(3) 0.040(3) -0.009(3) 0.014(3) -0.003(3)
C19 0.039(3) 0.038(3) 0.058(4) -0.007(3) -0.016(3) 0.008(2)
C33 0.046(3) 0.051(3) 0.062(4) -0.002(3) 0.017(3) -0.009(3)
C36 0.056(4) 0.063(4) 0.053(4) -0.011(3) 0.018(3) -0.010(3)
C35 0.056(4) 0.072(5) 0.110(7) -0.020(5) -0.009(4) 0.005(4)
C32 0.120(7) 0.060(4) 0.063(5) -0.001(4) -0.031(4) 0.003(5)
C31 0.089(5) 0.077(5) 0.082(5) 0.000(4) 0.047(4) -0.001(4)
C34 0.099(6) 0.080(5) 0.106(6) 0.019(5) 0.067(5) 0.019(5)
C27 0.028(2) 0.028(2) 0.036(2) 0.0026(19) 0.0083(19) 0.0043(18)

loop_
_atom_type_symbol
_atom_type_description
_atom_type_scat_dispersion_real
_atom_type_scat_dispersion_imag
_atom_type_scat_source
C C 0.0033 0.0016 'International Tables Vol C Tables 4.2.6.8 and 6.1.1.4'
H H 0.0000 0.0000 'International Tables Vol C Tables 4.2.6.8 and 6.1.1.4'
N N 0.0061 0.0033 'International Tables Vol C Tables 4.2.6.8 and 6.1.1.4'
O O 0.0106 0.0060 'International Tables Vol C Tables 4.2.6.8 and 6.1.1.4'
Zn Zn 0.2839 1.4301 'International Tables Vol C Tables 4.2.6.8 and 6.1.1.4'

loop_
_geom_angle_atom_site_label_1
_geom_angle_atom_site_label_2
_geom_angle_atom_site_label_3
_geom_angle
_geom_angle_site_symmetry_1
_geom_angle_site_symmetry_3
O1 Zn1 O2 168.80(14) . 2
O1 Zn1 O4 82.94(13) . 4_565
O1 Zn1 O3 79.86(13) . 3_666
O1 Zn1 N5 93.45(14) . .
O1 Zn1 N6 105.59(14) . 2_545
O2 Zn1 N6 78.67(13) 2 2_545
O4 Zn1 O2 85.93(13) 4_565 2
O4 Zn1 O3 160.03(13) 4_565 3_666
O4 Zn1 N6 106.33(13) 4_565 2_545
O3 Zn1 O2 110.87(13) 3_666 2
O3 Zn1 N6 88.11(13) 3_666 2_545
N5 Zn1 O2 84.12(13) . 2
N5 Zn1 O4 83.58(13) . 4_565
N5 Zn1 O3 87.39(14) . 3_666
N5 Zn1 N6 159.33(13) . 2_545
N2 Zn2 N1 152.75(14) 2_556 .
O6 Zn2 N2 90.92(15) 4_676 2_556
O6 Zn2 N1 81.92(14) 4_676 .
O6 Zn2 O5 152.71(18) 4_676 3_566
O7 Zn2 N2 110.15(16) . 2_556
O7 Zn2 N1 97.07(16) . .
O7 Zn2 O6 102.43(18) . 4_676
O7 Zn2 O5 104.33(17) . 3_566
O5 Zn2 N2 84.91(15) 3_566 2_556
O5 Zn2 N1 89.54(14) 3_566 .
C1 O1 Zn1 127.7(3) . .
C1 O2 Zn1 145.7(3) . 2_545
C8 O4 Zn1 123.0(3) . 4_666
C8 O3 Zn1 131.0(3) . 3_666
N6 N5 Zn1 125.1(2) . .
C010 N5 Zn1 126.1(3) . .
C010 N5 N6 108.3(3) . .
N5 N6 Zn1 127.0(3) . 2
C00T N6 Zn1 125.7(3) . 2
C00T N6 N5 107.2(3) . .
N1 N2 Zn2 119.6(3) . 2_546
C15 N2 Zn2 129.0(3) . 2_546
C15 N2 N1 107.7(3) . .
C00T N7 N8 125.3(3) . .
C00T N7 C010 106.8(3) . .
C010 N7 N8 127.8(3) . .
N7 N8 C28 112.1(3) . .
N7 N8 C21 115.7(3) . .
C21 N8 C28 119.9(3) . .
C15 N3 N4 125.1(4) . .
C15 N3 C16 106.8(3) . .
C16 N3 N4 128.0(4) . .
N2 N1 Zn2 131.0(3) . .
C16 N1 Zn2 121.5(3) . .
C16 N1 N2 107.5(4) . .
N3 N4 C5 112.5(3) . .
N3 N4 C12 114.5(3) . .
C12 N4 C5 121.2(3) . .
C24 O6 Zn2 130.9(3) . 4_575
C17 O7 Zn2 117.4(4) . .
C24 O5 Zn2 151.2(3) . 3_566
C30 C25 C24 119.4(4) . .
C26 C25 C24 120.7(4) . .
C26 C25 C30 119.9(4) . .
C3 C2 C1 121.0(4) . .
C3 C2 C7 120.4(4) . .
C7 C2 C1 118.7(4) . .
O1 C1 C2 115.8(4) . .
O2 C1 O1 127.0(4) . .
O2 C1 C2 117.2(4) . .
O6 C24 C25 116.2(4) . .
O5 C24 O6 126.3(4) . .
O5 C24 C25 117.5(4) . .
C4 C5 N4 117.8(4) . .
C4 C5 C6 120.9(4) . .
C6 C5 N4 121.3(4) . .
C11 C12 N4 120.4(4) . .
C11 C12 C13 119.5(4) . .
C13 C12 N4 119.9(4) . .
N2 C15 N3 108.9(4) . .
N2 C15 H15 125.5 . .
N3 C15 H15 125.5 . .
C25 C30 H30 120.0 . .
C29 C30 C25 120.1(4) . .
C29 C30 H30 120.0 . .
C29 C28 N8 117.2(4) . .
C29 C28 C27 122.1(4) . .
C27 C28 N8 120.8(4) . .
N6 C00T N7 109.2(4) . .
N6 C00T H00T 125.4 . .
N7 C00T H00T 125.4 . .
C10 C9 C8 120.9(4) . .
C10 C9 C14 118.6(4) . .
C14 C9 C8 120.5(4) . .
C30 C29 H29 120.5 . .
C28 C29 C30 119.0(4) . .
C28 C29 H29 120.5 . .
C12 C11 H11 120.2 . .
C10 C11 C12 119.5(4) . .
C10 C11 H11 120.2 . .
C22 C21 N8 117.6(4) . .
C20 C21 N8 122.8(4) . .
C20 C21 C22 119.6(4) . .
O4 C8 C9 116.8(4) . .
O3 C8 O4 125.5(4) . .
O3 C8 C9 117.7(4) . .
N5 C010 N7 108.5(4) . .
N5 C010 H010 125.8 . .
N7 C010 H010 125.8 . .
C9 C10 H10 119.2 . .
C11 C10 C9 121.5(4) . .
C11 C10 H10 119.2 . .
C25 C26 H26 119.6 . .
C25 C26 C27 120.7(4) . .
C27 C26 H26 119.7 . .
C33 N9 C32 122.4(6) . .
C33 N9 C31 119.8(5) . .
C31 N9 C32 117.8(6) . .
C9 C14 H14 119.5 . .
C13 C14 C9 121.0(4) . .
C13 C14 H14 119.5 . .
C12 C13 H13 120.1 . .
C14 C13 C12 119.8(4) . .
C14 C13 H13 120.1 . .
C2 C3 H3 119.9 . .
C2 C3 C4 120.1(4) . .
C4 C3 H3 119.9 . .
C5 C4 C3 119.6(4) . .
C5 C4 H4 120.2 . .
C3 C4 H4 120.2 . .
C36 N10 C35 120.8(6) . .
C36 N10 C34 119.2(6) . .
C34 N10 C35 119.9(6) . .
C2 C7 H7 120.1 . .
C2 C7 C6 119.8(4) . .
C6 C7 H7 120.1 . .
N3 C16 H16 125.5 . .
N1 C16 N3 109.0(4) . .
N1 C16 H16 125.5 . .
C5 C6 C7 119.2(4) . .
C5 C6 H6 120.4 . .
C7 C6 H6 120.4 . .
C23 C18 C17 118.3(5) . .
C23 C18 C19 122.0(5) . .
C19 C18 C17 119.7(5) . .
C18 C23 H23 120.2 . .
C18 C23 C22 119.6(5) . .
C22 C23 H23 120.2 . .
C21 C22 H22 119.2 . .
C23 C22 C21 121.6(5) . .
C23 C22 H22 119.2 . .
C21 C20 H20 121.2 . .
C21 C20 C19 117.5(5) . .
C19 C20 H20 121.2 . .
O7 C17 O8 125.8(6) . .
O7 C17 C18 117.4(5) . .
O8 C17 C18 116.7(5) . .
C18 C19 C20 119.6(5) . .
C18 C19 H19 120.2 . .
C20 C19 H19 120.2 . .
O9 C33 N9 126.1(6) . .
O9 C33 H33 117.0 . .
N9 C33 H33 117.0 . .
O10 C36 N10 126.2(6) . .
O10 C36 H36 116.9 . .
N10 C36 H36 116.9 . .
N10 C35 H35A 109.5 . .
N10 C35 H35B 109.5 . .
N10 C35 H35C 109.5 . .
H35A C35 H35B 109.5 . .
H35A C35 H35C 109.5 . .
H35B C35 H35C 109.5 . .
N9 C32 H32A 109.5 . .
N9 C32 H32B 109.5 . .
N9 C32 H32C 109.5 . .
H32A C32 H32B 109.5 . .
H32A C32 H32C 109.5 . .
H32B C32 H32C 109.5 . .
N9 C31 H31A 109.5 . .
N9 C31 H31B 109.5 . .
N9 C31 H31C 109.5 . .
H31A C31 H31B 109.5 . .
H31A C31 H31C 109.5 . .
H31B C31 H31C 109.5 . .
N10 C34 H34A 109.5 . .
N10 C34 H34B 109.5 . .
N10 C34 H34C 109.5 . .
H34A C34 H34B 109.5 . .
H34A C34 H34C 109.5 . .
H34B C34 H34C 109.5 . .
C28 C27 C26 118.2(4) . .
C28 C27 H27 120.9 . .
C26 C27 H27 120.9 . .

loop_
_geom_bond_atom_site_label_1
_geom_bond_atom_site_label_2
_geom_bond_distance
_geom_bond_site_symmetry_2
Zn1 O1 2.044(3) .
Zn1 O2 2.164(3) 2
Zn1 O4 2.135(3) 4_565
Zn1 O3 2.143(3) 3_666
Zn1 N5 2.120(3) .
Zn1 N6 2.167(3) 2_545
Zn2 N2 2.131(4) 2_556
Zn2 N1 2.171(4) .
Zn2 O6 2.013(3) 4_676
Zn2 O7 1.988(4) .
Zn2 O5 2.041(3) 3_566
O1 C1 1.257(6) .
O2 Zn1 2.164(3) 2_545
O2 C1 1.253(5) .
O4 Zn1 2.135(3) 4_666
O4 C8 1.256(5) .
O3 Zn1 2.143(3) 3_666
O3 C8 1.253(5) .
N5 N6 1.388(5) .
N5 C010 1.304(5) .
N6 Zn1 2.167(3) 2
N6 C00T 1.312(5) .
N2 Zn2 2.131(4) 2_546
N2 N1 1.396(5) .
N2 C15 1.304(5) .
N7 N8 1.407(4) .
N7 C00T 1.355(5) .
N7 C010 1.369(5) .
N8 C28 1.462(5) .
N8 C21 1.429(5) .
N3 N4 1.412(4) .
N3 C15 1.355(5) .
N3 C16 1.365(6) .
N1 C16 1.299(5) .
N4 C5 1.452(5) .
N4 C12 1.428(5) .
O6 Zn2 2.013(3) 4_575
O6 C24 1.247(6) .
O7 C17 1.230(7) .
O5 Zn2 2.041(3) 3_566
O5 C24 1.236(6) .
O9 C33 1.232(7) .
C25 C24 1.510(6) .
C25 C30 1.396(6) .
C25 C26 1.388(6) .
O8 C17 1.269(7) .
C2 C1 1.516(6) .
C2 C3 1.385(6) .
C2 C7 1.393(6) .
C5 C4 1.388(6) .
C5 C6 1.390(6) .
C12 C11 1.397(6) .
C12 C13 1.402(6) .
C15 H15 0.9300 .
C30 H30 0.9300 .
C30 C29 1.391(6) .
C28 C29 1.383(6) .
C28 C27 1.391(6) .
C00T H00T 0.9300 .
C9 C8 1.506(6) .
C9 C10 1.388(6) .
C9 C14 1.391(6) .
O10 C36 1.233(8) .
C29 H29 0.9300 .
C11 H11 0.9300 .
C11 C10 1.382(6) .
C21 C22 1.406(6) .
C21 C20 1.374(6) .
C010 H010 0.9300 .
C10 H10 0.9300 .
C26 H26 0.9300 .
C26 C27 1.395(6) .
N9 C33 1.317(7) .
N9 C32 1.461(8) .
N9 C31 1.432(8) .
C14 H14 0.9300 .
C14 C13 1.382(6) .
C13 H13 0.9300 .
C3 H3 0.9300 .
C3 C4 1.389(6) .
C4 H4 0.9300 .
N10 C36 1.320(7) .
N10 C35 1.469(8) .
N10 C34 1.451(9) .
C7 H7 0.9300 .
C7 C6 1.400(6) .
C16 H16 0.9300 .
C6 H6 0.9300 .
C18 C23 1.337(8) .
C18 C17 1.567(8) .
C18 C19 1.372(8) .
C23 H23 0.9300 .
C23 C22 1.371(7) .
C22 H22 0.9300 .
C20 H20 0.9300 .
C20 C19 1.456(7) .
C19 H19 0.9300 .
C33 H33 0.9300 .
C36 H36 0.9300 .
C35 H35A 0.9600 .
C35 H35B 0.9600 .
C35 H35C 0.9600 .
C32 H32A 0.9600 .
C32 H32B 0.9600 .
C32 H32C 0.9600 .
C31 H31A 0.9600 .
C31 H31B 0.9600 .
C31 H31C 0.9600 .
C34 H34A 0.9600 .
C34 H34B 0.9600 .
C34 H34C 0.9600 .
C27 H27 0.9300 .

loop_
_geom_torsion_atom_site_label_1
_geom_torsion_atom_site_label_2
_geom_torsion_atom_site_label_3
_geom_torsion_atom_site_label_4
_geom_torsion
_geom_torsion_site_symmetry_1
_geom_torsion_site_symmetry_4
Zn1 O1 C1 O2 -13.3(7) . .
Zn1 O1 C1 C2 166.4(3) . .
Zn1 O2 C1 O1 -29.1(8) 2_545 .
Zn1 O2 C1 C2 151.3(4) 2_545 .
Zn1 O4 C8 O3 -52.3(6) 4_666 .
Zn1 O4 C8 C9 129.0(3) 4_666 .
Zn1 O3 C8 O4 -21.8(7) 3_666 .
Zn1 O3 C8 C9 156.9(3) 3_666 .
Zn1 N5 N6 Zn1 6.3(5) . 2
Zn1 N5 N6 C00T -172.0(3) . .
Zn1 N5 C010 N7 171.5(3) . .
Zn1 N6 C00T N7 -178.1(3) 2 .
Zn2 N2 N1 Zn2 -19.2(5) 2_546 .
Zn2 N2 N1 C16 159.2(3) 2_546 .
Zn2 N2 C15 N3 -157.2(3) 2_546 .
Zn2 N1 C16 N3 179.7(3) . .
Zn2 O6 C24 O5 -1.7(8) 4_575 .
Zn2 O6 C24 C25 177.9(3) 4_575 .
Zn2 O7 C17 O8 14.4(8) . .
Zn2 O7 C17 C18 -161.9(4) . .
Zn2 O5 C24 O6 -21.4(11) 3_566 .
Zn2 O5 C24 C25 159.0(6) 3_566 .
N5 N6 C00T N7 0.2(5) . .
N6 N5 C010 N7 -0.8(5) . .
N2 N1 C16 N3 1.1(5) . .
N7 N8 C28 C29 -100.1(4) . .
N7 N8 C28 C27 79.5(5) . .
N7 N8 C21 C22 -163.1(4) . .
N7 N8 C21 C20 19.3(6) . .
N8 N7 C00T N6 -178.1(3) . .
N8 N7 C010 N5 178.3(3) . .
N8 C28 C29 C30 179.8(4) . .
N8 C28 C27 C26 179.9(4) . .
N8 C21 C22 C23 -178.5(5) . .
N8 C21 C20 C19 179.4(4) . .
N3 N4 C5 C4 -106.4(4) . .
N3 N4 C5 C6 72.7(5) . .
N3 N4 C12 C11 31.9(6) . .
N3 N4 C12 C13 -152.9(4) . .
N1 N2 C15 N3 0.7(5) . .
N4 N3 C15 N2 179.7(3) . .
N4 N3 C16 N1 179.6(4) . .
N4 C5 C4 C3 179.2(4) . .
N4 C5 C6 C7 -178.5(4) . .
N4 C12 C11 C10 173.1(4) . .
N4 C12 C13 C14 -175.8(4) . .
C25 C30 C29 C28 0.8(7) . .
C25 C26 C27 C28 -0.2(7) . .
C2 C3 C4 C5 -1.0(7) . .
C2 C7 C6 C5 -0.5(7) . .
C1 C2 C3 C4 -179.3(4) . .
C1 C2 C7 C6 180.0(4) . .
C24 C25 C30 C29 178.3(4) . .
C24 C25 C26 C27 -178.6(4) . .
C5 N4 C12 C11 172.0(4) . .
C5 N4 C12 C13 -12.7(6) . .
C12 N4 C5 C4 112.8(5) . .
C12 N4 C5 C6 -68.1(6) . .
C12 C11 C10 C9 2.6(8) . .
C15 N2 N1 Zn2 -179.5(3) . .
C15 N2 N1 C16 -1.1(5) . .
C15 N3 N4 C5 108.5(4) . .
C15 N3 N4 C12 -108.0(5) . .
C15 N3 C16 N1 -0.8(5) . .
C30 C25 C24 O6 1.3(6) . .
C30 C25 C24 O5 -179.1(4) . .
C30 C25 C26 C27 1.1(7) . .
C28 N8 C21 C22 -23.8(6) . .
C28 N8 C21 C20 158.6(4) . .
C00T N7 N8 C28 95.1(5) . .
C00T N7 N8 C21 -122.5(4) . .
C00T N7 C010 N5 0.9(5) . .
C9 C14 C13 C12 2.9(7) . .
C29 C28 C27 C26 -0.4(6) . .
C11 C12 C13 C14 -0.5(7) . .
C21 N8 C28 C29 119.2(4) . .
C21 N8 C28 C27 -61.2(5) . .
C21 C20 C19 C18 -0.9(8) . .
C8 C9 C10 C11 -179.2(4) . .
C8 C9 C14 C13 176.5(4) . .
C010 N5 N6 Zn1 178.7(3) . 2
C010 N5 N6 C00T 0.4(5) . .
C010 N7 N8 C28 -81.9(5) . .
C010 N7 N8 C21 60.6(5) . .
C010 N7 C00T N6 -0.7(5) . .
C10 C9 C8 O4 29.4(6) . .
C10 C9 C8 O3 -149.4(4) . .
C10 C9 C14 C13 -2.6(7) . .
C26 C25 C24 O6 -179.0(4) . .
C26 C25 C24 O5 0.6(6) . .
C26 C25 C30 C29 -1.4(7) . .
C14 C9 C8 O4 -149.6(4) . .
C14 C9 C8 O3 31.6(6) . .
C14 C9 C10 C11 -0.2(7) . .
C13 C12 C11 C10 -2.2(7) . .
C3 C2 C1 O1 163.6(4) . .
C3 C2 C1 O2 -16.7(6) . .
C3 C2 C7 C6 -0.4(7) . .
C4 C5 C6 C7 0.6(7) . .
C7 C2 C1 O1 -16.8(6) . .
C7 C2 C1 O2 162.9(4) . .
C7 C2 C3 C4 1.1(7) . .
C16 N3 N4 C5 -71.9(5) . .
C16 N3 N4 C12 71.7(5) . .
C16 N3 C15 N2 0.0(5) . .
C6 C5 C4 C3 0.1(7) . .
C18 C23 C22 C21 -1.4(9) . .
C23 C18 C17 O7 176.9(5) . .
C23 C18 C17 O8 0.4(8) . .
C23 C18 C19 C20 -1.3(8) . .
C22 C21 C20 C19 1.9(7) . .
C20 C21 C22 C23 -0.8(8) . .
C17 C18 C23 C22 -175.2(5) . .
C17 C18 C19 C20 176.4(5) . .
C19 C18 C23 C22 2.5(9) . .
C19 C18 C17 O7 -0.8(8) . .
C19 C18 C17 O8 -177.4(5) . .
C35 N10 C36 O10 179.3(7) . .
C32 N9 C33 O9 -179.7(6) . .
C31 N9 C33 O9 -1.5(10) . .
C34 N10 C36 O10 -0.3(10) . .
C27 C28 C29 C30 0.1(7) . .
